data_4035463
loop_
_publ_author_name
'Mao, Weipeng'
'Zhan, Shuaijun'
'Zhu, Bowei'
'Ma, Da'

_publ_section_title
;
 Step-Growth Cyclo-Oligomerization for the Preparation of Di- and
 Tetrafunctionalized Pillar[5]arenes.
;
_journal_issue 7
_journal_name_full 'The Journal of organic chemistry'
_journal_page_first 4147
_journal_page_last 4152
_journal_paper_doi 10.1021/acs.joc.8b00073
_journal_volume 83
_journal_year 2018
_chemical_formula_sum 'C17 H20 O4'
_chemical_formula_weight 288.33
_space_group_crystal_system monoclinic
_space_group_IT_number 14
_space_group_name_Hall '-P 2ybc'
_space_group_name_H-M_alt 'P 1 21/c 1'
_atom_sites_solution_hydrogens geom
_audit_creation_method SHELXL-2014/7
_cell_angle_alpha 90
_cell_angle_beta 97.129(4)
_cell_angle_gamma 90
_cell_formula_units_Z 4
_cell_length_a 12.456(3)
_cell_length_b 7.8190(19)
_cell_length_c 16.034(4)
_cell_measurement_reflns_used 3166
_cell_measurement_temperature 296(2)
_cell_measurement_theta_max 27.34
_cell_measurement_theta_min 2.60
_cell_volume 1549.5(7)
_computing_cell_refinement 'Bruker SAINT'
_computing_data_collection 'Bruker APEX2'
_computing_data_reduction 'Bruker SAINT'
_computing_molecular_graphics 'Bruker SHELXTL'
_computing_publication_material 'Bruker SHELXTL'
_computing_structure_refinement 'SHELXL-2014/7 (Sheldrick, 2014)'
_computing_structure_solution 'SHELXS-97 (Sheldrick, 2008)'
_diffrn_ambient_temperature 296(2)
_diffrn_measured_fraction_theta_full 0.999
_diffrn_measured_fraction_theta_max 0.992
_diffrn_measurement_device_type 'Bruker APEX-II CCD'
_diffrn_measurement_method '\f and \w scans'
_diffrn_radiation_type MoK\a
_diffrn_radiation_wavelength 0.71073
_diffrn_reflns_av_R_equivalents 0.0294
_diffrn_reflns_av_unetI/netI 0.0329
_diffrn_reflns_Laue_measured_fraction_full 0.999
_diffrn_reflns_Laue_measured_fraction_max 0.992
_diffrn_reflns_limit_h_max 13
_diffrn_reflns_limit_h_min -16
_diffrn_reflns_limit_k_max 10
_diffrn_reflns_limit_k_min -10
_diffrn_reflns_limit_l_max 20
_diffrn_reflns_limit_l_min -18
_diffrn_reflns_number 10691
_diffrn_reflns_point_group_measured_fraction_full 0.999
_diffrn_reflns_point_group_measured_fraction_max 0.992
_diffrn_reflns_theta_full 25.242
_diffrn_reflns_theta_max 27.469
_diffrn_reflns_theta_min 1.648
_exptl_absorpt_coefficient_mu 0.087
_exptl_absorpt_correction_T_max 0.956
_exptl_absorpt_correction_T_min 0.839
_exptl_absorpt_correction_type multi-scan
_exptl_absorpt_process_details sadabs
_exptl_crystal_colour colourless
_exptl_crystal_density_diffrn 1.236
_exptl_crystal_description cubic
_exptl_crystal_F_000 616
_exptl_crystal_size_max 0.600
_exptl_crystal_size_mid 0.600
_exptl_crystal_size_min 0.400
_refine_diff_density_max 0.223
_refine_diff_density_min -0.215
_refine_diff_density_rms 0.055
_refine_ls_extinction_coef 0.015(3)
_refine_ls_extinction_expression Fc^*^=kFc[1+0.001xFc^2^\l^3^/sin(2\q)]^-1/4^
_refine_ls_extinction_method 'SHELXL-2014/7 (Sheldrick 2014'
_refine_ls_goodness_of_fit_ref 1.083
_refine_ls_hydrogen_treatment constr
_refine_ls_matrix_type full
_refine_ls_number_parameters 195
_refine_ls_number_reflns 3524
_refine_ls_number_restraints 0
_refine_ls_restrained_S_all 1.083
_refine_ls_R_factor_all 0.0684
_refine_ls_R_factor_gt 0.0456
_refine_ls_shift/su_max 0.000
_refine_ls_shift/su_mean 0.000
_refine_ls_structure_factor_coef Fsqd
_refine_ls_weighting_details 'w=1/[\s^2^(Fo^2^)+(0.0913P)^2^+0.1390P] where P=(Fo^2^+2Fc^2^)/3'
_refine_ls_weighting_scheme calc
_refine_ls_wR_factor_gt 0.1407
_refine_ls_wR_factor_ref 0.1648
_reflns_Friedel_coverage 0.000
_reflns_number_gt 2510
_reflns_number_total 3524
_reflns_threshold_expression 'I > 2\s(I)'
_cod_data_source_file jo8b00073_si_002.cif
_cod_data_source_block mo_60928b
_cod_original_cell_volume 1549.6(6)
_cod_original_sg_symbol_H-M 'P 21/c'
_cod_database_code 4035463
_shelx_shelxl_version_number 2014/7
_shelx_space_group_comment
; 
The symmetry employed for this shelxl refinement is uniquely defined 
by the following loop, which should always be used as a source of 
symmetry information in preference to the above space-group names. 
They are only intended as comments. 
;
_shelx_estimated_absorpt_t_min 0.950
_shelx_estimated_absorpt_t_max 0.966

loop_
_space_group_symop_operation_xyz
'x, y, z'
'-x, y+1/2, -z+1/2'
'-x, -y, -z'
'x, -y-1/2, z-1/2'

loop_
_atom_site_label
_atom_site_type_symbol
_atom_site_fract_x
_atom_site_fract_y
_atom_site_fract_z
_atom_site_U_iso_or_equiv
_atom_site_adp_type
_atom_site_occupancy
_atom_site_site_symmetry_order
_atom_site_calc_flag
_atom_site_refinement_flags_posn
_atom_site_refinement_flags_adp
O1 O 0.53117(8) 1.05318(17) 0.89261(7) 0.0508(3) Uani 1 1 d . .
O2 O 0.69972(11) 1.04646(19) 0.59088(7) 0.0629(4) Uani 1 1 d . .
O3 O 0.76813(10) 0.59696(16) 0.83845(9) 0.0619(4) Uani 1 1 d . .
O4 O 1.12976(10) 1.0105(2) 0.89658(9) 0.0690(4) Uani 1 1 d . .
C1 C 0.56625(11) 1.06078(19) 0.81510(10) 0.0394(4) Uani 1 1 d . .
C2 C 0.67059(11) 0.99473(18) 0.81125(9) 0.0354(3) Uani 1 1 d . .
C3 C 0.71029(12) 0.99528(19) 0.73501(9) 0.0398(4) Uani 1 1 d . .
H3 H 0.7790 0.9514 0.7315 0.048 Uiso 1 1 calc R U
C4 C 0.65018(13) 1.0600(2) 0.66291(10) 0.0440(4) Uani 1 1 d . .
C5 C 0.54909(14) 1.1275(2) 0.66766(12) 0.0521(4) Uani 1 1 d . .
H5 H 0.5091 1.1731 0.6200 0.062 Uiso 1 1 calc R U
C6 C 0.50725(13) 1.1270(2) 0.74389(12) 0.0504(4) Uani 1 1 d . .
H6 H 0.4387 1.1717 0.7470 0.060 Uiso 1 1 calc R U
C7 C 0.73463(11) 0.9263(2) 0.89041(9) 0.0414(4) Uani 1 1 d . .
H7A H 0.7420 1.0164 0.9323 0.050 Uiso 1 1 calc R U
H7B H 0.6941 0.8339 0.9120 0.050 Uiso 1 1 calc R U
C8 C 0.84587(11) 0.8614(2) 0.87899(9) 0.0387(4) Uani 1 1 d . .
C9 C 0.86031(12) 0.6943(2) 0.85322(10) 0.0446(4) Uani 1 1 d . .
C10 C 0.96397(15) 0.6364(2) 0.84431(13) 0.0597(5) Uani 1 1 d . .
H10 H 0.9742 0.5240 0.8280 0.072 Uiso 1 1 calc R U
C11 C 1.05155(14) 0.7448(3) 0.85954(12) 0.0597(5) Uani 1 1 d . .
H11 H 1.1206 0.7046 0.8539 0.072 Uiso 1 1 calc R U
C12 C 1.03774(12) 0.9118(2) 0.88294(10) 0.0486(4) Uani 1 1 d . .
C13 C 0.93463(12) 0.9695(2) 0.89299(9) 0.0423(4) Uani 1 1 d . .
H13 H 0.9250 1.0821 0.9093 0.051 Uiso 1 1 calc R U
C14 C 0.42399(15) 1.1097(3) 0.89908(14) 0.0683(6) Uani 1 1 d . .
H14A H 0.4169 1.2276 0.8827 0.102 Uiso 1 1 calc R U
H14B H 0.4091 1.0976 0.9561 0.102 Uiso 1 1 calc R U
H14C H 0.3736 1.0419 0.8628 0.102 Uiso 1 1 calc R U
C15 C 0.6534(2) 1.1337(4) 0.51861(14) 0.0949(9) Uani 1 1 d . .
H15A H 0.5816 1.0911 0.5020 0.142 Uiso 1 1 calc R U
H15B H 0.6967 1.1158 0.4739 0.142 Uiso 1 1 calc R U
H15C H 0.6501 1.2537 0.5306 0.142 Uiso 1 1 calc R U
C16 C 0.7769(2) 0.4277(3) 0.80979(15) 0.0739(6) Uani 1 1 d . .
H16A H 0.8064 0.4285 0.7572 0.111 Uiso 1 1 calc R U
H16B H 0.7066 0.3755 0.8022 0.111 Uiso 1 1 calc R U
H16C H 0.8238 0.3637 0.8504 0.111 Uiso 1 1 calc R U
C17 C 1.11637(17) 1.1897(3) 0.89966(14) 0.0724(6) Uani 1 1 d . .
H17A H 1.0734 1.2277 0.8492 0.109 Uiso 1 1 calc R U
H17B H 1.1859 1.2442 0.9044 0.109 Uiso 1 1 calc R U
H17C H 1.0807 1.2191 0.9474 0.109 Uiso 1 1 calc R U

loop_
_atom_site_aniso_label
_atom_site_aniso_U_11
_atom_site_aniso_U_22
_atom_site_aniso_U_33
_atom_site_aniso_U_23
_atom_site_aniso_U_13
_atom_site_aniso_U_12
O1 0.0350(6) 0.0608(8) 0.0576(7) -0.0002(6) 0.0100(5) 0.0133(5)
O2 0.0647(8) 0.0757(9) 0.0486(7) 0.0117(6) 0.0086(6) 0.0051(7)
O3 0.0500(7) 0.0478(8) 0.0881(10) -0.0112(6) 0.0092(6) -0.0036(6)
O4 0.0361(7) 0.0759(10) 0.0937(10) 0.0046(8) 0.0026(6) -0.0061(6)
C1 0.0317(7) 0.0334(8) 0.0528(9) -0.0007(6) 0.0036(6) 0.0018(6)
C2 0.0291(7) 0.0287(7) 0.0472(8) -0.0022(6) 0.0000(6) -0.0001(5)
C3 0.0313(7) 0.0370(8) 0.0503(9) 0.0002(7) 0.0022(6) 0.0004(6)
C4 0.0451(9) 0.0406(8) 0.0457(9) 0.0039(7) 0.0028(7) -0.0039(7)
C5 0.0462(9) 0.0478(10) 0.0585(10) 0.0122(8) -0.0082(8) 0.0041(7)
C6 0.0346(8) 0.0471(10) 0.0682(11) 0.0075(8) 0.0013(7) 0.0097(7)
C7 0.0328(7) 0.0480(9) 0.0433(8) -0.0011(7) 0.0040(6) 0.0068(6)
C8 0.0321(7) 0.0454(9) 0.0377(7) 0.0034(6) 0.0009(6) 0.0076(6)
C9 0.0386(8) 0.0432(9) 0.0520(9) 0.0022(7) 0.0051(7) 0.0051(7)
C10 0.0536(11) 0.0440(10) 0.0827(13) 0.0001(9) 0.0136(9) 0.0151(8)
C11 0.0366(9) 0.0632(12) 0.0805(13) 0.0068(10) 0.0119(8) 0.0180(8)
C12 0.0318(8) 0.0600(11) 0.0530(9) 0.0077(8) 0.0011(7) 0.0022(7)
C13 0.0369(8) 0.0445(9) 0.0445(8) 0.0014(7) 0.0009(6) 0.0061(6)
C14 0.0458(10) 0.0831(16) 0.0795(13) 0.0076(11) 0.0217(9) 0.0220(9)
C15 0.1062(19) 0.123(2) 0.0564(13) 0.0306(13) 0.0120(12) 0.0138(17)
C16 0.0829(15) 0.0467(11) 0.0939(16) -0.0122(11) 0.0180(12) -0.0085(11)
C17 0.0619(12) 0.0762(15) 0.0772(14) 0.0096(11) 0.0009(10) -0.0233(11)

loop_
_atom_type_symbol
_atom_type_description
_atom_type_scat_dispersion_real
_atom_type_scat_dispersion_imag
_atom_type_scat_source
C C 0.0033 0.0016 'International Tables Vol C Tables 4.2.6.8 and 6.1.1.4'
H H 0.0000 0.0000 'International Tables Vol C Tables 4.2.6.8 and 6.1.1.4'
O O 0.0106 0.0060 'International Tables Vol C Tables 4.2.6.8 and 6.1.1.4'

loop_
_geom_angle_atom_site_label_1
_geom_angle_atom_site_label_2
_geom_angle_atom_site_label_3
_geom_angle
C1 O1 C14 117.46(13)
C4 O2 C15 118.18(17)
C9 O3 C16 118.64(15)
C12 O4 C17 117.52(14)
O1 C1 C6 124.78(14)
O1 C1 C2 115.13(13)
C6 C1 C2 120.10(15)
C3 C2 C1 118.31(13)
C3 C2 C7 122.53(13)
C1 C2 C7 119.17(13)
C2 C3 C4 121.59(14)
C5 C4 O2 125.68(14)
C5 C4 C3 119.67(15)
O2 C4 C3 114.64(14)
C4 C5 C6 119.62(15)
C1 C6 C5 120.70(15)
C8 C7 C2 114.49(12)
C13 C8 C9 119.43(14)
C13 C8 C7 120.04(14)
C9 C8 C7 120.52(14)
O3 C9 C8 115.87(14)
O3 C9 C10 124.62(16)
C8 C9 C10 119.51(16)
C11 C10 C9 120.36(17)
C12 C11 C10 120.58(16)
C11 C12 O4 116.47(15)
C11 C12 C13 119.26(16)
O4 C12 C13 124.25(17)
C8 C13 C12 120.83(16)

loop_
_geom_bond_atom_site_label_1
_geom_bond_atom_site_label_2
_geom_bond_distance
O1 C1 1.3689(19)
O1 C14 1.422(2)
O2 C4 1.380(2)
O2 C15 1.406(2)
O3 C9 1.373(2)
O3 C16 1.410(2)
O4 C12 1.376(2)
O4 C17 1.413(3)
C1 C6 1.380(2)
C1 C2 1.407(2)
C2 C3 1.374(2)
C2 C7 1.511(2)
C3 C4 1.392(2)
C4 C5 1.376(2)
C5 C6 1.387(3)
C7 C8 1.508(2)
C8 C13 1.388(2)
C8 C9 1.388(2)
C9 C10 1.392(2)
C10 C11 1.379(3)
C11 C12 1.376(3)
C12 C13 1.390(2)

loop_
_geom_torsion_atom_site_label_1
_geom_torsion_atom_site_label_2
_geom_torsion_atom_site_label_3
_geom_torsion_atom_site_label_4
_geom_torsion
C14 O1 C1 C6 3.4(2)
C14 O1 C1 C2 -176.66(16)
O1 C1 C2 C3 178.81(13)
C6 C1 C2 C3 -1.2(2)
O1 C1 C2 C7 -1.2(2)
C6 C1 C2 C7 178.72(15)
C1 C2 C3 C4 0.4(2)
C7 C2 C3 C4 -179.56(14)
C15 O2 C4 C5 11.7(3)
C15 O2 C4 C3 -169.5(2)
C2 C3 C4 C5 0.9(2)
C2 C3 C4 O2 -178.01(14)
O2 C4 C5 C6 177.43(16)
C3 C4 C5 C6 -1.4(3)
O1 C1 C6 C5 -179.25(15)
C2 C1 C6 C5 0.8(2)
C4 C5 C6 C1 0.5(3)
C3 C2 C7 C8 0.8(2)
C1 C2 C7 C8 -179.12(14)
C2 C7 C8 C13 92.88(17)
C2 C7 C8 C9 -86.12(19)
C16 O3 C9 C8 178.20(17)
C16 O3 C9 C10 -2.0(3)
C13 C8 C9 O3 -178.24(13)
C7 C8 C9 O3 0.8(2)
C13 C8 C9 C10 1.9(2)
C7 C8 C9 C10 -179.04(15)
O3 C9 C10 C11 179.10(17)
C8 C9 C10 C11 -1.1(3)
C9 C10 C11 C12 -0.6(3)
C10 C11 C12 O4 -179.84(16)
C10 C11 C12 C13 1.4(3)
C17 O4 C12 C11 164.39(18)
C17 O4 C12 C13 -17.0(3)
C9 C8 C13 C12 -1.1(2)
C7 C8 C13 C12 179.87(14)
C11 C12 C13 C8 -0.6(2)
O4 C12 C13 C8 -179.19(14)
